data_7037591
loop_
_publ_author_name
'Sun, Jing-Wen'
'Yan, Peng-Fei'
'An, Guang-Hui'
'Sha, Jing-Quan'
'Wang, Cheng'
'Li, Guang-Ming'

_publ_section_title
;
 POM species, temperature and counterions modulated the various
 dimensionalities of POM-based metal-organic frameworks.
;
_journal_issue 4
_journal_name_full 'Dalton transactions (Cambridge, England : 2003)'
_journal_page_first 1657
_journal_page_last 1667
_journal_paper_doi 10.1039/c5dt04094a
_journal_volume 45
_journal_year 2016
_chemical_formula_moiety 'C8 Cu2 N6 O52 Si W12, 2(C4 H12 N), 4(H O0.50)'
_chemical_formula_sum 'C16 H30 Cu2 N8 O55 Si W12'
_chemical_formula_weight 3569.75
_chemical_name_systematic
;
 ?
;
_space_group_IT_number 15
_symmetry_cell_setting monoclinic
_symmetry_space_group_name_Hall '-C 2yc'
_symmetry_space_group_name_H-M 'C 1 2/c 1'
_atom_sites_solution_hydrogens geom
_atom_sites_solution_primary direct
_atom_sites_solution_secondary difmap
_audit_creation_method SHELXL-97
_audit_update_record
;
2015-11-23 deposited with the CCDC.
2015-12-07 downloaded from the CCDC.
;
_cell_angle_alpha 90.000(5)
_cell_angle_beta 106.428(5)
_cell_angle_gamma 90.000(5)
_cell_formula_units_Z 4
_cell_length_a 19.474(5)
_cell_length_b 14.863(5)
_cell_length_c 22.876(5)
_cell_measurement_reflns_used 5341
_cell_measurement_temperature 293(2)
_cell_measurement_theta_max 29.6344
_cell_measurement_theta_min 3.2334
_cell_volume 6351(3)
_computing_cell_refinement 'Bruker FRAMBO'
_computing_data_collection 'Bruker FRAMBO'
_computing_data_reduction 'Bruker SHELXTL'
_computing_molecular_graphics 'Bruker SHELXTL'
_computing_publication_material 'Bruker SHELXTL'
_computing_structure_refinement 'SHELXL-97 (Sheldrick, 1997)'
_computing_structure_solution 'Bruker SHELXTL'
_diffrn_ambient_temperature 293(2)
_diffrn_measured_fraction_theta_full 0.998
_diffrn_measured_fraction_theta_max 0.998
_diffrn_measurement_device_type 'multiwire proportional'
_diffrn_measurement_method 'phi and omega scans'
_diffrn_radiation_monochromator graphite
_diffrn_radiation_source 'fine-focus sealed tube'
_diffrn_radiation_type MoK\a
_diffrn_radiation_wavelength 0.71069
_diffrn_reflns_av_R_equivalents 0.0500
_diffrn_reflns_av_unetI/netI 0.0606
_diffrn_reflns_limit_h_max 23
_diffrn_reflns_limit_h_min -21
_diffrn_reflns_limit_k_max 16
_diffrn_reflns_limit_k_min -17
_diffrn_reflns_limit_l_max 27
_diffrn_reflns_limit_l_min -26
_diffrn_reflns_number 11877
_diffrn_reflns_theta_full 25.00
_diffrn_reflns_theta_max 25.00
_diffrn_reflns_theta_min 3.24
_exptl_absorpt_coefficient_mu 22.423
_exptl_absorpt_correction_T_max 0.068
_exptl_absorpt_correction_T_min 0.008
_exptl_absorpt_correction_type multi-scan
_exptl_absorpt_process_details sadabs(Sheldrick,1996)
_exptl_crystal_colour blue
_exptl_crystal_density_diffrn 3.740
_exptl_crystal_density_method 'not measured'
_exptl_crystal_description block
_exptl_crystal_F_000 6328
_exptl_crystal_size_max 0.38
_exptl_crystal_size_mid 0.19
_exptl_crystal_size_min 0.12
_refine_diff_density_max 3.213
_refine_diff_density_min -2.553
_refine_diff_density_rms 0.407
_refine_ls_extinction_method none
_refine_ls_goodness_of_fit_ref 1.239
_refine_ls_hydrogen_treatment constr
_refine_ls_matrix_type full
_refine_ls_number_parameters 431
_refine_ls_number_reflns 5599
_refine_ls_number_restraints 106
_refine_ls_restrained_S_all 1.235
_refine_ls_R_factor_all 0.0818
_refine_ls_R_factor_gt 0.0753
_refine_ls_shift/su_max 0.000
_refine_ls_shift/su_mean 0.000
_refine_ls_structure_factor_coef Fsqd
_refine_ls_weighting_details 'calc w=1/[\s^2^(Fo^2^)+(0.0111P)^2^+1146.4764P] where P=(Fo^2^+2Fc^2^)/3'
_refine_ls_weighting_scheme calc
_refine_ls_wR_factor_gt 0.1479
_refine_ls_wR_factor_ref 0.1512
_reflns_number_gt 5124
_reflns_number_total 5612
_reflns_threshold_expression >2sigma(I)
_cod_data_source_file c5dt04094a2.cif
_cod_data_source_block 5
_cod_depositor_comments
;
The following automatic conversions were performed:

'_refine_ls_hydrogen_treatment' value 'CONSTR' changed to 'constr'
according to
/usr/data/users/saulius/crontab/automatic-downloads/rss-feeds/RSC/lib/dictionaries/cif_core.dic
dictionary named 'cif_core.dic' version 2.4.2 from 2011-04-26.

Automatic conversion script
Id: cif_fix_values 4268 2015-11-12 08:31:59Z antanas 

 Adding full bibliography for 7037587--7037592.cif.
;
_cod_original_sg_symbol_Hall ' -C 2yc '
_cod_original_sg_symbol_H-M 'C 2/c '
_cod_database_code 7037591

loop_
_symmetry_equiv_pos_as_xyz
'x, y, z'
'-x, y, -z+1/2'
'x+1/2, y+1/2, z'
'-x+1/2, y+1/2, -z+1/2'
'-x, -y, -z'
'x, -y, z-1/2'
'-x+1/2, -y+1/2, -z'
'x+1/2, -y+1/2, z-1/2'

loop_
_atom_site_label
_atom_site_type_symbol
_atom_site_fract_x
_atom_site_fract_y
_atom_site_fract_z
_atom_site_U_iso_or_equiv
_atom_site_adp_type
_atom_site_occupancy
_atom_site_symmetry_multiplicity
_atom_site_calc_flag
_atom_site_refinement_flags
C1 C 0.7990(13) -0.1366(17) -0.1185(11) 0.029(6) Uani 1 1 d .
C2 C 0.7367(12) -0.1832(14) -0.1200(10) 0.019(5) Uani 1 1 d .
C3 C 0.8215(16) -0.0926(18) -0.1675(12) 0.039(7) Uani 1 1 d .
C4 C 0.6676(14) -0.2051(17) -0.1652(12) 0.031(6) Uani 1 1 d .
N1 N 0.7431(10) -0.2128(12) -0.0640(8) 0.018(4) Uani 1 1 d .
N2 N 0.8049(10) -0.1888(13) -0.0289(8) 0.022(4) Uani 1 1 d U
N3 N 0.8399(10) -0.1435(13) -0.0602(8) 0.022(4) Uani 1 1 d .
O1 O 0.7809(12) -0.0862(15) -0.2184(9) 0.053(6) Uani 1 1 d .
O2 O 0.6573(12) -0.1797(16) -0.2232(10) 0.055(6) Uani 1 1 d .
O3 O 0.6234(9) -0.2503(11) -0.1459(8) 0.032(4) Uani 1 1 d .
O25 O 0.5667(9) -0.3463(14) -0.0658(8) 0.038(5) Uani 1 1 d .
O5 O 0.7263(14) 0.2139(18) -0.0679(12) 0.012(6) Uiso 0.50 1 d P
O6 O 0.7053(15) 0.1542(19) -0.0077(13) 0.017(6) Uiso 0.50 1 d P
O7 O 0.6820(16) 0.259(2) 0.0291(14) 0.023(7) Uiso 0.50 1 d P
O8 O 0.6958(15) 0.3266(19) -0.0454(12) 0.016(6) Uiso 0.50 1 d P
O9 O 0.6745(14) 0.0535(18) 0.0602(10) 0.073(8) Uani 1 1 d .
O10 O 0.7192(11) 0.0052(15) -0.0332(9) 0.048(5) Uani 1 1 d U
O11 O 0.6225(11) 0.1799(13) -0.1448(9) 0.048(5) Uani 1 1 d .
O24 O 0.7719(10) -0.0819(11) 0.0733(9) 0.041(5) Uani 1 1 d .
O12 O 0.5587(14) 0.2418(15) -0.0138(10) 0.066(6) Uani 1 1 d U
O13 O 0.5305(10) 0.0886(16) 0.0390(8) 0.049(6) Uani 1 1 d .
O14 O 0.6180(11) -0.0037(15) -0.1463(10) 0.058(6) Uani 1 1 d U
O15 O 0.5976(12) 0.3245(14) -0.2191(9) 0.057(6) Uani 1 1 d .
O16 O 0.5074(10) 0.4157(13) -0.0330(9) 0.045(5) Uani 1 1 d .
O17 O 0.8526(12) 0.0404(18) 0.0302(11) 0.076(9) Uani 1 1 d .
O18 O 0.8052(15) 0.0841(19) 0.1244(12) 0.079(7) Uani 1 1 d U
O19 O 0.6353(16) 0.2046(14) 0.0996(11) 0.084(10) Uani 1 1 d .
O20 O 0.6251(15) 0.3728(14) 0.0624(11) 0.086(10) Uani 1 1 d .
O21 O 0.5793(17) 0.3316(19) -0.1039(14) 0.102(12) Uani 1 1 d .
O22 O 0.7314(11) 0.2625(15) -0.1643(11) 0.062(7) Uani 1 1 d .
O23 O 0.7432(10) 0.0927(13) -0.1276(11) 0.055(6) Uani 1 1 d .
Si1 Si 0.7500 0.2500 0.0000 0.0111(16) Uani 1 2 d S
Cu1 Cu 0.65525(15) -0.2771(2) -0.05704(13) 0.0240(6) Uani 1 1 d .
W1 W 0.66312(5) 0.07675(6) -0.09929(4) 0.0236(2) Uani 1 1 d .
W2 W 0.60251(5) 0.13865(7) 0.02637(5) 0.0288(3) Uani 1 1 d .
W3 W 0.68961(6) 0.31115(7) 0.12610(4) 0.0273(3) Uani 1 1 d .
W4 W 0.76711(6) 0.02441(6) 0.05053(5) 0.0306(3) Uani 1 1 d .
W5 W 0.58541(5) 0.36484(7) -0.02288(6) 0.0352(3) Uani 1 1 d .
W6 W 0.64549(6) 0.30329(8) -0.14926(4) 0.0312(3) Uani 1 1 d .
O26 O 0.6083(11) -0.1460(13) -0.0312(10) 0.049(5) Uani 1 1 d .
O4 O 0.8884(15) -0.0589(18) -0.1511(11) 0.075(8) Uani 1 1 d .
O27 O 0.6621(14) 0.3397(12) 0.1858(10) 0.055(6) Uani 1 1 d .
O28 O 0.5970(15) 0.092(2) -0.0520(9) 0.092(11) Uani 1 1 d .
N4 N 0.6073(17) -0.109(3) 0.1703(11) 0.072(8) Uani 1 1 d U
C5 C 0.595(2) -0.124(3) 0.1041(14) 0.087(11) Uani 1 1 d U
H5A H 0.5457 -0.1136 0.0832 0.130 Uiso 1 1 calc R
H5B H 0.6076 -0.1848 0.0974 0.130 Uiso 1 1 calc R
H5C H 0.6244 -0.0833 0.0890 0.130 Uiso 1 1 calc R
C7 C 0.675(2) -0.121(4) 0.2052(18) 0.116(13) Uani 1 1 d U
H7A H 0.7072 -0.0839 0.1904 0.174 Uiso 1 1 calc R
H7B H 0.6886 -0.1832 0.2033 0.174 Uiso 1 1 calc R
H7C H 0.6790 -0.1055 0.2467 0.174 Uiso 1 1 calc R
C8 C 0.585(3) -0.017(4) 0.175(2) 0.122(13) Uani 1 1 d U
H8A H 0.5368 -0.0089 0.1503 0.183 Uiso 1 1 calc R
H8B H 0.6162 0.0234 0.1618 0.183 Uiso 1 1 calc R
H8C H 0.5877 -0.0039 0.2170 0.183 Uiso 1 1 calc R
C6 C 0.561(3) -0.164(4) 0.192(2) 0.130(14) Uani 1 1 d U
H6A H 0.5129 -0.1555 0.1679 0.195 Uiso 1 1 calc R
H6B H 0.5651 -0.1480 0.2339 0.195 Uiso 1 1 calc R
H6C H 0.5747 -0.2258 0.1906 0.195 Uiso 1 1 calc R
O2W O 0.531(2) -0.446(3) -0.1633(17) 0.052(10) Uani 0.50 1 d PU
H2WA H 0.4922 -0.4442 -0.1917 0.062 Uiso 0.50 1 d PR
H2WB H 0.5409 -0.5003 -0.1536 0.062 Uiso 0.50 1 d PR
O1W O 0.5271(16) -0.206(3) -0.3176(15) 0.114(13) Uani 1 1 d G
H1WA H 0.5403 -0.1547 -0.3018 0.170 Uiso 1 1 d G
H1WB H 0.4841 -0.2158 -0.3175 0.170 Uiso 1 1 d G

loop_
_atom_site_aniso_label
_atom_site_aniso_U_11
_atom_site_aniso_U_22
_atom_site_aniso_U_33
_atom_site_aniso_U_23
_atom_site_aniso_U_13
_atom_site_aniso_U_12
C1 0.029(14) 0.036(14) 0.029(14) 0.010(11) 0.020(11) 0.012(12)
C2 0.018(12) 0.011(10) 0.034(13) 0.002(9) 0.015(10) -0.004(9)
C3 0.042(17) 0.033(15) 0.027(15) -0.008(12) -0.013(12) 0.009(13)
C4 0.040(16) 0.026(13) 0.034(15) 0.010(11) 0.025(12) 0.009(12)
N1 0.025(10) 0.014(9) 0.017(9) 0.005(7) 0.008(8) 0.001(8)
N2 0.014(7) 0.027(8) 0.024(8) 0.004(7) 0.005(6) 0.002(6)
N3 0.029(11) 0.026(10) 0.012(9) 0.001(8) 0.007(8) -0.002(9)
O1 0.057(14) 0.063(15) 0.044(13) 0.003(11) 0.023(11) -0.002(12)
O2 0.049(14) 0.066(15) 0.054(14) -0.003(12) 0.023(11) -0.010(12)
O3 0.026(10) 0.030(10) 0.032(10) 0.006(8) -0.004(7) -0.006(8)
O25 0.024(10) 0.062(13) 0.026(9) 0.014(9) 0.006(7) -0.002(9)
O9 0.092(19) 0.099(19) 0.051(14) 0.035(13) 0.057(13) 0.064(16)
O10 0.042(8) 0.064(9) 0.042(8) 0.010(7) 0.019(7) 0.029(7)
O11 0.044(12) 0.038(11) 0.057(13) 0.026(10) 0.008(10) 0.024(9)
O24 0.036(11) 0.021(9) 0.073(14) -0.002(9) 0.025(10) 0.012(8)
O12 0.079(10) 0.041(9) 0.060(9) -0.004(8) -0.013(8) -0.001(8)
O13 0.034(11) 0.084(16) 0.030(10) 0.006(11) 0.009(8) -0.023(11)
O14 0.030(10) 0.057(12) 0.071(13) -0.033(10) -0.011(9) -0.002(9)
O15 0.059(15) 0.050(13) 0.047(13) 0.035(11) -0.009(10) -0.014(11)
O16 0.024(10) 0.036(11) 0.060(13) -0.003(10) -0.011(9) 0.016(9)
O17 0.053(15) 0.11(2) 0.083(17) -0.079(16) 0.050(13) -0.051(14)
O18 0.080(11) 0.083(11) 0.085(11) -0.026(8) 0.043(8) -0.018(8)
O19 0.12(2) 0.022(11) 0.070(17) 0.000(11) -0.043(15) 0.004(13)
O20 0.12(2) 0.022(11) 0.068(16) 0.013(11) -0.049(15) -0.002(13)
O21 0.13(3) 0.10(2) 0.13(2) -0.085(19) 0.11(2) -0.081(19)
O22 0.041(13) 0.052(13) 0.109(19) 0.055(13) 0.045(13) 0.019(10)
O23 0.029(11) 0.037(11) 0.110(19) 0.042(12) 0.037(11) 0.014(9)
Si1 0.010(4) 0.002(3) 0.017(4) 0.000(3) -0.002(3) -0.001(3)
Cu1 0.0184(14) 0.0282(16) 0.0243(15) 0.0053(12) 0.0041(11) -0.0017(12)
W1 0.0279(5) 0.0158(5) 0.0243(5) -0.0059(4) 0.0026(4) -0.0014(4)
W2 0.0190(5) 0.0252(5) 0.0428(6) 0.0087(5) 0.0095(4) -0.0031(4)
W3 0.0360(6) 0.0261(5) 0.0219(5) -0.0039(4) 0.0115(4) 0.0060(4)
W4 0.0437(7) 0.0116(5) 0.0449(7) -0.0015(4) 0.0261(5) -0.0008(4)
W5 0.0165(5) 0.0284(6) 0.0585(7) -0.0171(5) 0.0070(5) 0.0044(4)
W6 0.0317(6) 0.0399(6) 0.0197(5) -0.0058(5) 0.0032(4) -0.0057(5)
O26 0.053(14) 0.033(11) 0.069(15) 0.002(10) 0.030(11) 0.012(10)
O4 0.08(2) 0.083(19) 0.056(15) 0.018(14) 0.016(14) -0.014(16)
O27 0.105(19) 0.024(10) 0.061(14) -0.003(9) 0.063(14) 0.004(11)
O28 0.10(2) 0.16(3) 0.024(11) 0.022(14) 0.025(12) 0.10(2)
N4 0.073(17) 0.12(2) 0.017(10) 0.024(14) 0.010(10) 0.024(16)
C5 0.10(3) 0.13(3) 0.024(11) -0.001(16) 0.009(13) 0.01(2)
C7 0.077(18) 0.20(3) 0.051(18) 0.01(3) -0.009(15) 0.03(2)
C8 0.15(3) 0.14(2) 0.06(2) -0.02(2) 0.00(2) 0.04(2)
C6 0.11(2) 0.21(3) 0.07(2) 0.06(3) 0.03(2) -0.01(3)
O2W 0.063(18) 0.058(18) 0.032(16) -0.025(14) 0.010(13) -0.038(15)
O1W 0.048(18) 0.21(4) 0.08(2) -0.03(2) 0.016(15) -0.02(2)

loop_
_atom_type_symbol
_atom_type_description
_atom_type_scat_dispersion_real
_atom_type_scat_dispersion_imag
_atom_type_scat_source
C C 0.0033 0.0016 'International Tables Vol C Tables 4.2.6.8 and 6.1.1.4'
H H 0.0000 0.0000 'International Tables Vol C Tables 4.2.6.8 and 6.1.1.4'
Cu Cu 0.3201 1.2651 'International Tables Vol C Tables 4.2.6.8 and 6.1.1.4'
N N 0.0061 0.0033 'International Tables Vol C Tables 4.2.6.8 and 6.1.1.4'
O O 0.0106 0.0060 'International Tables Vol C Tables 4.2.6.8 and 6.1.1.4'
Si Si 0.0817 0.0704 'International Tables Vol C Tables 4.2.6.8 and 6.1.1.4'
W W -0.8490 6.8722 'International Tables Vol C Tables 4.2.6.8 and 6.1.1.4'

loop_
_geom_angle_atom_site_label_1
_geom_angle_atom_site_label_2
_geom_angle_atom_site_label_3
_geom_angle
_geom_angle_site_symmetry_1
_geom_angle_site_symmetry_3
N3 C1 C2 105(2) . .
N3 C1 C3 125(2) . .
C2 C1 C3 131(2) . .
N1 C2 C1 107(2) . .
N1 C2 C4 114.7(19) . .
C1 C2 C4 138(2) . .
O1 C3 O4 124(3) . .
O1 C3 C1 121(3) . .
O4 C3 C1 115(2) . .
O3 C4 O2 125(3) . .
O3 C4 C2 116(2) . .
O2 C4 C2 119(2) . .
N2 N1 C2 108.9(18) . .
N2 N1 Cu1 138.3(14) . .
C2 N1 Cu1 112.8(15) . .
N1 N2 N3 109.8(18) . .
N1 N2 Cu1 125.8(14) . 7_645
N3 N2 Cu1 124.2(15) . 7_645
N2 N3 C1 109.1(19) . .
C4 O3 Cu1 114.6(16) . .
Si1 O5 O6 58.4(13) . .
Si1 O5 O7 57.8(13) . 7_655
O6 O5 O7 98.2(18) . 7_655
Si1 O5 W1 124.6(14) . .
O6 O5 W1 66.2(12) . .
O7 O5 W1 134.1(17) 7_655 .
Si1 O5 W3 122.5(14) . 7_655
O6 O5 W3 133.6(17) . 7_655
O7 O5 W3 64.7(13) 7_655 7_655
W1 O5 W3 94.3(9) . 7_655
Si1 O5 W6 120.4(14) . .
O6 O5 W6 128.1(16) . .
O7 O5 W6 125.7(16) 7_655 .
W1 O5 W6 94.0(9) . .
W3 O5 W6 93.1(9) 7_655 .
Si1 O6 O5 54.8(12) . .
Si1 O6 W1 124.3(15) . .
O5 O6 W1 69.5(13) . .
Si1 O6 W2 121.4(15) . .
O5 O6 W2 135.0(17) . .
W1 O6 W2 97.6(11) . .
Si1 O6 W4 117.2(14) . .
O5 O6 W4 128.8(17) . .
W1 O6 W4 95.4(10) . .
W2 O6 W4 94.3(10) . .
Si1 O7 O5 54.4(13) . 7_655
Si1 O7 W3 124.9(16) . .
O5 O7 W3 70.5(13) 7_655 .
Si1 O7 W2 121.8(16) . .
O5 O7 W2 137.5(18) 7_655 .
W3 O7 W2 98.3(11) . .
Si1 O7 W5 116.3(15) . .
O5 O7 W5 127.1(17) 7_655 .
W3 O7 W5 94.6(11) . .
W2 O7 W5 93.8(11) . .
Si1 O8 W6 122.4(14) . .
Si1 O8 W4 121.2(14) . 7_655
W6 O8 W4 97.8(10) . 7_655
Si1 O8 W5 117.7(14) . .
W6 O8 W5 96.3(10) . .
W4 O8 W5 95.4(10) 7_655 .
W2 O9 W4 135.6(12) . .
W4 O10 W1 136.0(12) . .
W1 O11 W6 138.0(12) . .
W2 O12 W5 137.1(13) . .
W4 O17 W5 138.9(14) . 7_655
W4 O18 W6 135.7(15) . 7_655
W2 O19 W3 137.0(17) . .
W3 O20 W5 139.6(16) . .
W5 O21 W6 136.3(19) . .
W3 O22 W6 138.1(12) 7_655 .
W1 O23 W3 135.8(13) . 7_655
O5 Si1 O5 180(3) . 7_655
O5 Si1 O7 67.8(14) . 7_655
O5 Si1 O7 112.2(14) 7_655 7_655
O5 Si1 O7 112.2(14) . .
O5 Si1 O7 67.8(14) 7_655 .
O7 Si1 O7 180(3) 7_655 .
O5 Si1 O6 113.3(13) . 7_655
O5 Si1 O6 66.7(13) 7_655 7_655
O7 Si1 O6 69.6(15) 7_655 7_655
O7 Si1 O6 110.4(15) . 7_655
O5 Si1 O6 66.7(13) . .
O5 Si1 O6 113.3(13) 7_655 .
O7 Si1 O6 110.4(15) 7_655 .
O7 Si1 O6 69.6(15) . .
O6 Si1 O6 180(2) 7_655 .
O5 Si1 O8 70.6(13) . .
O5 Si1 O8 109.4(13) 7_655 .
O7 Si1 O8 103.8(14) 7_655 .
O7 Si1 O8 76.2(14) . .
O6 Si1 O8 72.8(14) 7_655 .
O6 Si1 O8 107.2(14) . .
O5 Si1 O8 109.4(13) . 7_655
O5 Si1 O8 70.6(13) 7_655 7_655
O7 Si1 O8 76.2(14) 7_655 7_655
O7 Si1 O8 103.8(14) . 7_655
O6 Si1 O8 107.2(14) 7_655 7_655
O6 Si1 O8 72.8(14) . 7_655
O8 Si1 O8 180(3) . 7_655
N2 Cu1 O25 93.1(7) 7_645 .
N2 Cu1 O3 173.8(8) 7_645 .
O25 Cu1 O3 89.4(7) . .
N2 Cu1 N1 95.7(7) 7_645 .
O25 Cu1 N1 169.5(7) . .
O3 Cu1 N1 81.4(7) . .
N2 Cu1 O26 92.0(8) 7_645 .
O25 Cu1 O26 93.9(8) . .
O3 Cu1 O26 93.5(8) . .
N1 Cu1 O26 91.6(7) . .
O14 W1 O23 101.9(11) . .
O14 W1 O11 99.4(10) . .
O23 W1 O11 88.1(8) . .
O14 W1 O28 97.6(13) . .
O23 W1 O28 160.5(13) . .
O11 W1 O28 88.3(10) . .
O14 W1 O10 100.8(10) . .
O23 W1 O10 89.9(8) . .
O11 W1 O10 159.7(9) . .
O28 W1 O10 86.9(8) . .
O14 W1 O6 156.3(11) . .
O23 W1 O6 97.6(11) . .
O11 W1 O6 94.6(10) . .
O28 W1 O6 63.6(12) . .
O10 W1 O6 65.6(10) . .
O14 W1 O5 158.9(11) . .
O23 W1 O5 65.5(10) . .
O11 W1 O5 64.8(9) . .
O28 W1 O5 95.7(12) . .
O10 W1 O5 96.1(9) . .
O6 W1 O5 44.4(9) . .
O13 W2 O12 99.2(11) . .
O13 W2 O9 101.1(11) . .
O12 W2 O9 159.7(11) . .
O13 W2 O19 99.6(12) . .
O12 W2 O19 90.2(9) . .
O9 W2 O19 87.6(11) . .
O13 W2 O28 100.0(12) . .
O12 W2 O28 86.4(10) . .
O9 W2 O28 88.9(9) . .
O19 W2 O28 160.4(14) . .
O13 W2 O7 154.8(11) . .
O12 W2 O7 66.1(11) . .
O9 W2 O7 95.2(12) . .
O19 W2 O7 61.8(12) . .
O28 W2 O7 99.4(13) . .
O13 W2 O6 158.1(11) . .
O12 W2 O6 94.0(11) . .
O9 W2 O6 66.3(10) . .
O19 W2 O6 97.8(12) . .
O28 W2 O6 63.2(12) . .
O7 W2 O6 47.2(10) . .
O27 W3 O20 102.4(13) . .
O27 W3 O22 100.2(11) . 7_655
O20 W3 O22 157.4(13) . 7_655
O27 W3 O19 101.3(12) . .
O20 W3 O19 88.2(9) . .
O22 W3 O19 88.4(10) 7_655 .
O27 W3 O23 99.8(10) . 7_655
O20 W3 O23 87.4(10) . 7_655
O22 W3 O23 87.8(8) 7_655 7_655
O19 W3 O23 158.9(12) . 7_655
O27 W3 O7 158.1(12) . .
O20 W3 O7 64.7(12) . .
O22 W3 O7 94.1(11) 7_655 .
O19 W3 O7 62.4(12) . .
O23 W3 O7 97.2(11) 7_655 .
O27 W3 O5 157.2(11) . 7_655
O20 W3 O5 93.3(12) . 7_655
O22 W3 O5 64.8(9) 7_655 7_655
O19 W3 O5 95.7(12) . 7_655
O23 W3 O5 64.0(9) 7_655 7_655
O7 W3 O5 44.7(10) . 7_655
O24 W4 O17 103.0(11) . .
O24 W4 O18 101.3(11) . .
O17 W4 O18 90.6(10) . .
O24 W4 O10 98.2(10) . .
O17 W4 O10 89.2(9) . .
O18 W4 O10 160.1(11) . .
O24 W4 O9 98.6(10) . .
O17 W4 O9 158.4(12) . .
O18 W4 O9 86.3(11) . .
O10 W4 O9 86.7(9) . .
O24 W4 O8 157.8(10) . 7_655
O17 W4 O8 63.7(11) . 7_655
O18 W4 O8 63.0(11) . 7_655
O10 W4 O8 99.3(10) . 7_655
O9 W4 O8 96.0(11) . 7_655
O24 W4 O6 153.4(10) . .
O17 W4 O6 95.7(12) . .
O18 W4 O6 97.2(11) . .
O10 W4 O6 63.0(9) . .
O9 W4 O6 63.6(9) . .
O8 W4 O6 48.8(10) 7_655 .
O16 W5 O20 101.9(12) . .
O16 W5 O21 100.5(13) . .
O20 W5 O21 157.6(14) . .
O16 W5 O17 103.4(11) . 7_655
O20 W5 O17 87.7(11) . 7_655
O21 W5 O17 88.4(9) . 7_655
O16 W5 O12 100.6(10) . .
O20 W5 O12 89.6(9) . .
O21 W5 O12 85.0(11) . .
O17 W5 O12 155.9(11) 7_655 .
O16 W5 O8 156.3(10) . .
O20 W5 O8 96.1(12) . .
O21 W5 O8 62.8(12) . .
O17 W5 O8 61.8(10) 7_655 .
O12 W5 O8 94.8(11) . .
O16 W5 O7 153.9(10) . .
O20 W5 O7 60.8(11) . .
O21 W5 O7 97.7(13) . .
O17 W5 O7 95.7(11) 7_655 .
O12 W5 O7 62.5(10) . .
O8 W5 O7 49.8(10) . .
O15 W6 O11 99.3(9) . .
O15 W6 O22 99.9(11) . .
O11 W6 O22 86.3(9) . .
O15 W6 O21 101.6(14) . .
O11 W6 O21 88.7(10) . .
O22 W6 O21 158.4(13) . .
O15 W6 O18 102.6(11) . 7_655
O11 W6 O18 157.8(11) . 7_655
O22 W6 O18 86.6(11) . 7_655
O21 W6 O18 90.3(10) . 7_655
O15 W6 O8 158.1(11) . .
O11 W6 O8 97.3(9) . .
O22 W6 O8 95.4(11) . .
O21 W6 O8 64.4(12) . .
O18 W6 O8 62.6(11) 7_655 .
O15 W6 O5 155.3(11) . .
O11 W6 O5 63.1(8) . .
O22 W6 O5 63.7(9) . .
O21 W6 O5 95.4(13) . .
O18 W6 O5 95.0(11) 7_655 .
O8 W6 O5 46.6(9) . .
W2 O28 W1 135.2(18) . .
C7 N4 C6 109(4) . .
C7 N4 C8 110(4) . .
C6 N4 C8 107(4) . .
C7 N4 C5 115(3) . .
C6 N4 C5 110(4) . .
C8 N4 C5 105(3) . .

loop_
_geom_bond_atom_site_label_1
_geom_bond_atom_site_label_2
_geom_bond_distance
_geom_bond_site_symmetry_2
C1 N3 1.35(3) .
C1 C2 1.39(3) .
C1 C3 1.47(4) .
C2 N1 1.33(3) .
C2 C4 1.48(3) .
C3 O1 1.21(3) .
C3 O4 1.35(4) .
C4 O3 1.27(3) .
C4 O2 1.34(3) .
N1 N2 1.30(3) .
N1 Cu1 2.005(18) .
N2 N3 1.31(3) .
N2 Cu1 1.965(18) 7_645
O3 Cu1 1.991(17) .
O25 Cu1 1.970(18) .
O5 Si1 1.58(3) .
O5 O6 1.78(4) .
O5 O7 1.80(4) 7_655
O5 W1 2.38(3) .
O5 W3 2.41(3) 7_655
O5 W6 2.46(3) .
O6 Si1 1.65(3) .
O6 W1 2.33(3) .
O6 W2 2.36(3) .
O6 W4 2.46(3) .
O7 Si1 1.65(3) .
O7 O5 1.80(4) 7_655
O7 W3 2.32(3) .
O7 W2 2.35(3) .
O7 W5 2.48(3) .
O8 Si1 1.69(3) .
O8 W6 2.33(3) .
O8 W4 2.34(3) 7_655
O8 W5 2.42(3) .
O9 W2 1.88(2) .
O9 W4 1.93(2) .
O10 W4 1.90(2) .
O10 W1 1.917(19) .
O11 W1 1.895(17) .
O11 W6 1.90(2) .
O24 W4 1.658(18) .
O12 W2 1.87(2) .
O12 W5 1.93(2) .
O13 W2 1.684(18) .
O14 W1 1.680(19) .
O15 W6 1.637(18) .
O16 W5 1.654(17) .
O17 W4 1.866(19) .
O17 W5 1.89(2) 7_655
O18 W4 1.87(3) .
O18 W6 1.93(3) 7_655
O19 W2 1.89(2) .
O19 W3 1.91(2) .
O20 W3 1.87(2) .
O20 W5 1.89(2) .
O21 W5 1.89(2) .
O21 W6 1.92(2) .
O22 W3 1.89(2) 7_655
O22 W6 1.90(2) .
O23 W1 1.866(18) .
O23 W3 1.931(19) 7_655
Si1 O5 1.58(3) 7_655
Si1 O7 1.65(3) 7_655
Si1 O6 1.65(3) 7_655
Si1 O8 1.69(3) 7_655
Cu1 N2 1.965(18) 7_645
Cu1 O26 2.299(19) .
W1 O28 1.92(2) .
W2 O28 1.90(2) .
W3 O27 1.656(17) .
W3 O22 1.89(2) 7_655
W3 O23 1.931(19) 7_655
W3 O5 2.41(3) 7_655
W4 O8 2.34(3) 7_655
W5 O17 1.89(2) 7_655
W6 O18 1.93(3) 7_655
N4 C7 1.35(5) .
N4 C6 1.41(5) .
N4 C8 1.45(6) .
N4 C5 1.48(4) .
